data_7210228
loop_
_publ_author_name
'Qin, Ling'
'Pan, Zhaorui'
'Qian, Liwu'
'Li, Yizhi'
'Guo, Zijian'
'Zheng, Hegen'

_publ_section_title
;
 Anion-selectivity of cationic cluster--organic nanospheres based on a
 nest-shaped [MS4Cu3X3] clustermonomer with a ditopic ligand
;
_journal_issue 25
_journal_name_full CrystEngComm
_journal_page_first 5016
_journal_paper_doi 10.1039/c3ce40542g
_journal_volume 15
_journal_year 2013
_chemical_formula_moiety 'C72 H60 Cu6 N24 S8 W2, H2 O, H4.80 O2.40, 3(H1.80 O1.20), Br3 Cu, 0.9(H2)'
_chemical_formula_sum 'C72 H74 Br3 Cu7 N24 O7 S8 W2'
_chemical_formula_weight 2696.24
_chemical_name_systematic
;
?
;
_space_group_IT_number 176
_symmetry_cell_setting hexagonal
_symmetry_space_group_name_Hall '-P 6c'
_symmetry_space_group_name_H-M 'P 63/m'
_atom_sites_solution_hydrogens geom
_atom_sites_solution_primary direct
_atom_sites_solution_secondary difmap
_audit_creation_method SHELXL-97
_cell_angle_alpha 90.00
_cell_angle_beta 90.00
_cell_angle_gamma 120.00
_cell_formula_units_Z 2
_cell_length_a 17.0636(14)
_cell_length_b 17.0636(14)
_cell_length_c 22.372(3)
_cell_measurement_reflns_used 5735
_cell_measurement_temperature 291(2)
_cell_measurement_theta_max 27.41
_cell_measurement_theta_min 2.15
_cell_volume 5641.3(10)
_computing_cell_refinement 'SMART (Bruker, 2000)'
_computing_data_collection 'SMART (Bruker, 2000)'
_computing_data_reduction 'SAINT (Bruker, 2000)'
_computing_molecular_graphics SHELXTL
_computing_structure_refinement SHELXTL
_computing_structure_solution 'SHELXTL (Bruker, 2000)'
_diffrn_ambient_temperature 291(2)
_diffrn_measured_fraction_theta_full 1.000
_diffrn_measured_fraction_theta_max 1.000
_diffrn_measurement_device_type 'CCD area detector'
_diffrn_measurement_method 'phi and omega scans'
_diffrn_radiation_monochromator graphite
_diffrn_radiation_source 'sealed tube'
_diffrn_radiation_type MoK\a
_diffrn_radiation_wavelength 0.71073
_diffrn_reflns_av_R_equivalents 0.0683
_diffrn_reflns_av_sigmaI/netI 0.0566
_diffrn_reflns_limit_h_max 21
_diffrn_reflns_limit_h_min -12
_diffrn_reflns_limit_k_max 19
_diffrn_reflns_limit_k_min -21
_diffrn_reflns_limit_l_max 27
_diffrn_reflns_limit_l_min -27
_diffrn_reflns_number 30597
_diffrn_reflns_theta_full 25.99
_diffrn_reflns_theta_max 25.99
_diffrn_reflns_theta_min 1.65
_exptl_absorpt_coefficient_mu 4.584
_exptl_absorpt_correction_T_max 0.481
_exptl_absorpt_correction_T_min 0.422
_exptl_absorpt_correction_type multi-scan
_exptl_absorpt_process_details 'SADABS; Bruker, 2000'
_exptl_crystal_density_diffrn 1.587
_exptl_crystal_density_method 'not measured'
_exptl_crystal_F_000 2628
_exptl_crystal_size_max 0.20
_exptl_crystal_size_mid 0.18
_exptl_crystal_size_min 0.16
_refine_diff_density_max 0.548
_refine_diff_density_min -1.138
_refine_diff_density_rms 0.103
_refine_ls_extinction_method none
_refine_ls_goodness_of_fit_ref 1.077
_refine_ls_hydrogen_treatment mixed
_refine_ls_matrix_type full
_refine_ls_number_parameters 232
_refine_ls_number_reflns 3801
_refine_ls_number_restraints 0
_refine_ls_restrained_S_all 1.077
_refine_ls_R_factor_all 0.0837
_refine_ls_R_factor_gt 0.0542
_refine_ls_shift/su_max 0.000
_refine_ls_shift/su_mean 0.000
_refine_ls_structure_factor_coef Fsqd
_refine_ls_weighting_details 'calc w=1/[\s^2^(Fo^2^)+(0.06P)^2^+1.99P] where P=(Fo^2^+2Fc^2^)/3'
_refine_ls_weighting_scheme calc
_refine_ls_wR_factor_gt 0.1097
_refine_ls_wR_factor_ref 0.1186
_reflns_number_gt 3059
_reflns_number_total 3801
_reflns_threshold_expression >2sigma(I)
_cod_data_source_file c3ce40542g.txt
_cod_data_source_block 80311am
_cod_depositor_comments
;
The following automatic conversions were performed:

'_symmetry_cell_setting' value 'Hexagonal' changed to 'hexagonal'
according to /home/saulius/struct/CIF-dictionaries/cif_core.dic
dictionary named 'cif_core.dic' version 2.4.2 from 2011-04-26.

Automatic conversion script
Id: cif_fix_values 1891 2012-01-12 08:04:46Z andrius 
;
_cod_original_sg_symbol_Hall '-P 6c '
_cod_original_sg_symbol_H-M 'P6(3)/m '
_cod_database_code 7210228

loop_
_symmetry_equiv_pos_as_xyz
'x, y, z'
'-y, x-y, z'
'-x+y, -x, z'
'-x, -y, z+1/2'
'y, -x+y, z+1/2'
'x-y, x, z+1/2'
'-x, -y, -z'
'y, -x+y, -z'
'x-y, x, -z'
'x, y, -z-1/2'
'-y, x-y, -z-1/2'
'-x+y, -x, -z-1/2'

loop_
_atom_site_label
_atom_site_type_symbol
_atom_site_fract_x
_atom_site_fract_y
_atom_site_fract_z
_atom_site_U_iso_or_equiv
_atom_site_adp_type
_atom_site_occupancy
_atom_site_symmetry_multiplicity
_atom_site_calc_flag
_atom_site_refinement_flags
C1 C 0.3095(4) 0.4375(4) 0.6333(3) 0.0377(14) Uani 1 1 d .
H1 H 0.3285 0.4847 0.6606 0.045 Uiso 1 1 calc R
C2 C 0.2464(4) 0.3498(4) 0.5506(3) 0.0363(13) Uani 1 1 d .
H2 H 0.2168 0.3284 0.5142 0.044 Uiso 1 1 calc R
C3 C 0.2777(5) 0.3067(5) 0.5916(3) 0.0451(16) Uani 1 1 d .
H3 H 0.2733 0.2507 0.5856 0.054 Uiso 1 1 calc R
C4 C 0.3337(4) 0.3403(4) 0.6967(3) 0.0393(15) Uani 1 1 d .
C5 C 0.3691(5) 0.2805(5) 0.6953(3) 0.0450(16) Uani 1 1 d .
H5 H 0.3863 0.2661 0.6594 0.054 Uiso 1 1 calc R
C6 C 0.3774(6) 0.2437(6) 0.7500 0.037(2) Uani 1 2 d S
H6 H 0.3883 0.1955 0.7500 0.044 Uiso 1 2 calc SR
C7 C 0.3229(6) 0.3723(6) 0.7500 0.038(2) Uani 1 2 d S
H7 H 0.3076 0.4175 0.7500 0.046 Uiso 1 2 calc SR
C8 C 0.0901(4) 0.4558(4) 0.6370(3) 0.0363(14) Uani 1 1 d .
H8 H 0.1232 0.4487 0.6674 0.044 Uiso 1 1 calc R
C9 C 0.0541(4) 0.4802(5) 0.5542(3) 0.0466(16) Uani 1 1 d .
H9 H 0.0564 0.4925 0.5135 0.056 Uiso 1 1 calc R
C10 C -0.0239(5) 0.4649(5) 0.5901(3) 0.0457(16) Uani 1 1 d .
H10 H -0.0761 0.4665 0.5804 0.055 Uiso 1 1 calc R
C11 C -0.0434(4) 0.4349(4) 0.6976(3) 0.0410(15) Uani 1 1 d .
C12 C -0.1354(4) 0.4027(5) 0.6970(3) 0.0410(15) Uani 1 1 d .
H12 H -0.1658 0.3910 0.6607 0.049 Uiso 1 1 calc R
C13 C -0.1827(7) 0.3879(6) 0.7500 0.043(2) Uani 1 2 d S
H13 H -0.2442 0.3686 0.7500 0.051 Uiso 1 2 calc SR
C14 C 0.0022(6) 0.4480(6) 0.7500 0.035(2) Uani 1 2 d S
H14 H 0.0633 0.4656 0.7500 0.042 Uiso 1 2 calc SR
Cu2 Cu 1.0000 0.0000 0.5000 0.0480(5) Uani 1 6 d S
Br1 Br 0.94899(10) 0.09582(10) 0.53400(6) 0.0496(4) Uani 0.50 1 d P
N1 N 0.2707(3) 0.4298(3) 0.5781(2) 0.0326(11) Uani 1 1 d .
N2 N 0.3136(4) 0.3583(3) 0.6389(2) 0.0402(13) Uani 1 1 d .
N3 N 0.1155(4) 0.4766(3) 0.5782(2) 0.0316(11) Uani 1 1 d .
N4 N 0.0049(3) 0.4476(3) 0.6417(2) 0.0345(12) Uani 1 1 d .
O1 O 0.3333 0.6667 0.7500 0.038(2) Uani 1 6 d S
H1A H 0.36(4) 0.67(7) 0.78(2) 0.046 Uiso 0.1667 1 d P
H1B H 0.36(3) 0.72(3) 0.73(2) 0.046 Uiso 0.1667 1 d P
O2 O 1.00(6) 0.99(6) 0.7500 0.06(11) Uani 0.80 2 d SP
H2D H 0.946(18) 0.941(16) 0.7500 0.071 Uiso 0.80 2 d SP
H2B H 1.03(2) 0.99(3) 0.722(8) 0.071 Uiso 0.40 1 d P
O3 O 0.0333(9) 0.2327(10) 0.7110(5) 0.031(3) Uani 0.30 1 d P
H3B H 0.063(14) 0.286(15) 0.725(9) 0.037 Uiso 0.30 1 d P
H3C H 0.048(14) 0.232(15) 0.675(10) 0.037 Uiso 0.30 1 d P
O4 O 0.0507(9) 0.1548(9) 0.7500 0.048(3) Uani 0.60 2 d SP
H4A H 0.002(17) 0.113(19) 0.766(12) 0.057 Uiso 0.30 1 d P
H4B H 0.073(18) 0.131(18) 0.727(12) 0.057 Uiso 0.30 1 d P
S1 S 0.24443(10) 0.52848(10) 0.44025(7) 0.0350(3) Uani 1 1 d .
S2 S 0.3333 0.6667 0.57003(12) 0.0367(6) Uani 1 3 d S
Cu1 Cu 0.23842(5) 0.52149(5) 0.54333(3) 0.0354(2) Uani 1 1 d .
W1 W 0.3333 0.6667 0.472952(18) 0.03390(15) Uani 1 3 d S

loop_
_atom_site_aniso_label
_atom_site_aniso_U_11
_atom_site_aniso_U_22
_atom_site_aniso_U_33
_atom_site_aniso_U_23
_atom_site_aniso_U_13
_atom_site_aniso_U_12
C1 0.034(3) 0.031(3) 0.041(3) 0.012(3) 0.004(3) 0.011(3)
C2 0.040(3) 0.029(3) 0.038(3) -0.001(3) -0.012(3) 0.015(3)
C3 0.043(4) 0.045(4) 0.044(4) -0.005(3) -0.013(3) 0.019(3)
C4 0.036(4) 0.028(3) 0.044(4) 0.001(3) 0.006(3) 0.008(3)
C5 0.038(4) 0.043(4) 0.046(4) -0.012(3) -0.006(3) 0.014(3)
C6 0.036(5) 0.047(5) 0.023(4) 0.000 0.000 0.017(4)
C7 0.042(5) 0.036(5) 0.023(4) 0.000 0.000 0.009(4)
C8 0.033(3) 0.038(3) 0.029(3) 0.009(2) 0.002(2) 0.011(3)
C9 0.032(3) 0.045(4) 0.049(4) 0.010(3) 0.006(3) 0.008(3)
C10 0.043(4) 0.056(4) 0.032(3) 0.008(3) 0.010(3) 0.020(3)
C11 0.029(3) 0.037(4) 0.044(4) 0.016(3) -0.006(3) 0.008(3)
C12 0.033(3) 0.046(4) 0.039(3) 0.001(3) 0.013(3) 0.016(3)
C13 0.052(6) 0.030(5) 0.030(4) 0.000 0.000 0.009(4)
C14 0.024(4) 0.039(5) 0.031(4) 0.000 0.000 0.007(4)
Cu2 0.0430(7) 0.0430(7) 0.0580(13) 0.000 0.000 0.0215(4)
Br1 0.0468(8) 0.0475(8) 0.0485(8) 0.0008(6) 0.0001(6) 0.0191(6)
N1 0.029(3) 0.029(3) 0.032(2) -0.001(2) 0.010(2) 0.008(2)
N2 0.036(3) 0.034(3) 0.042(3) 0.009(2) -0.013(2) 0.012(2)
N3 0.041(3) 0.023(2) 0.030(2) -0.0025(19) 0.007(2) 0.016(2)
N4 0.028(3) 0.036(3) 0.037(3) 0.004(2) -0.001(2) 0.014(2)
O1 0.034(5) 0.034(5) 0.047(9) 0.000 0.000 0.017(2)
O2 0.05(6) 0.06(4) 0.045(4) 0.000 0.000 0.01(19)
O3 0.036(8) 0.043(8) 0.010(5) 0.007(5) 0.014(5) 0.017(7)
O4 0.031(6) 0.052(8) 0.053(7) 0.000 0.000 0.016(6)
S1 0.0310(7) 0.0368(8) 0.0334(8) -0.0019(6) -0.0041(6) 0.0141(7)
S2 0.0388(9) 0.0388(9) 0.0327(13) 0.000 0.000 0.0194(4)
Cu1 0.0373(4) 0.0352(4) 0.0310(4) -0.0014(3) 0.0012(3) 0.0160(3)
W1 0.03590(18) 0.03590(18) 0.0299(2) 0.000 0.000 0.01795(9)

loop_
_atom_type_symbol
_atom_type_description
_atom_type_scat_dispersion_real
_atom_type_scat_dispersion_imag
_atom_type_scat_source
C C 0.0033 0.0016 'International Tables Vol C Tables 4.2.6.8 and 6.1.1.4'
H H 0.0000 0.0000 'International Tables Vol C Tables 4.2.6.8 and 6.1.1.4'
N N 0.0061 0.0033 'International Tables Vol C Tables 4.2.6.8 and 6.1.1.4'
O O 0.0106 0.0060 'International Tables Vol C Tables 4.2.6.8 and 6.1.1.4'
S S 0.1246 0.1234 'International Tables Vol C Tables 4.2.6.8 and 6.1.1.4'
Cu Cu 0.3201 1.2651 'International Tables Vol C Tables 4.2.6.8 and 6.1.1.4'
Br Br -0.2901 2.4595 'International Tables Vol C Tables 4.2.6.8 and 6.1.1.4'
W W -0.8490 6.8722 'International Tables Vol C Tables 4.2.6.8 and 6.1.1.4'

loop_
_geom_angle_atom_site_label_1
_geom_angle_atom_site_label_2
_geom_angle_atom_site_label_3
_geom_angle
_geom_angle_site_symmetry_1
_geom_angle_site_symmetry_3
N1 C1 N2 104.0(5) . .
N1 C1 H1 128.0 . .
N2 C1 H1 128.0 . .
N1 C2 C3 102.7(5) . .
N1 C2 H2 128.6 . .
C3 C2 H2 128.6 . .
N2 C3 C2 109.8(6) . .
N2 C3 H3 125.1 . .
C2 C3 H3 125.1 . .
C7 C4 N2 128.3(7) . .
C7 C4 C5 119.9(7) . .
N2 C4 C5 111.8(6) . .
C6 C5 C4 118.1(7) . .
C6 C5 H5 120.9 . .
C4 C5 H5 120.9 . .
C5 C6 C5 119.8(9) 10_557 .
C5 C6 H6 120.1 10_557 .
C5 C6 H6 120.1 . .
C4 C7 C4 122.2(10) 10_557 .
C4 C7 H7 118.9 10_557 .
C4 C7 H7 118.9 . .
N3 C8 N4 106.1(5) . .
N3 C8 H8 127.0 . .
N4 C8 H8 127.0 . .
N3 C9 C10 118.8(6) . .
N3 C9 H9 120.6 . .
C10 C9 H9 120.6 . .
N4 C10 C9 96.3(6) . .
N4 C10 H10 131.8 . .
C9 C10 H10 131.8 . .
C14 C11 C12 121.1(6) . .
C14 C11 N4 118.8(6) . .
C12 C11 N4 119.9(5) . .
C11 C12 C13 120.5(7) . .
C11 C12 H12 119.8 . .
C13 C12 H12 119.8 . .
C12 C13 C12 117.8(10) 10_557 .
C12 C13 H13 121.1 10_557 .
C12 C13 H13 121.1 . .
C11 C14 C11 118.7(8) . 10_557
C11 C14 H14 120.6 . .
C11 C14 H14 120.6 10_557 .
Br1 Cu2 Br1 180.0 3_765 9_546
Br1 Cu2 Br1 109.89(3) 3_765 2_645
Br1 Cu2 Br1 70.11(4) 9_546 2_645
Br1 Cu2 Br1 70.11(4) 3_765 7_756
Br1 Cu2 Br1 109.89(4) 9_546 7_756
Br1 Cu2 Br1 70.11(4) 2_645 7_756
Br1 Cu2 Br1 70.11(4) 3_765 8_666
Br1 Cu2 Br1 109.89(4) 9_546 8_666
Br1 Cu2 Br1 180.0 2_645 8_666
Br1 Cu2 Br1 109.89(4) 7_756 8_666
Br1 Cu2 Br1 109.89(4) 3_765 .
Br1 Cu2 Br1 70.11(4) 9_546 .
Br1 Cu2 Br1 109.89(4) 2_645 .
Br1 Cu2 Br1 180.00(7) 7_756 .
Br1 Cu2 Br1 70.11(4) 8_666 .
Cu2 Br1 Br1 54.946(18) . 9_546
Cu2 Br1 Br1 54.946(17) . 8_666
Br1 Br1 Br1 90.90(8) 9_546 8_666
C2 N1 C1 113.2(5) . .
C2 N1 Cu1 122.0(4) . .
C1 N1 Cu1 124.5(4) . .
C3 N2 C1 110.1(5) . .
C3 N2 C4 132.4(6) . .
C1 N2 C4 115.4(5) . .
C9 N3 C8 105.7(6) . .
C9 N3 Cu1 125.3(5) . .
C8 N3 Cu1 127.4(4) . .
C10 N4 C8 112.9(5) . .
C10 N4 C11 122.0(5) . .
C8 N4 C11 124.5(5) . .
H1A O1 H1B 111.00 . .
H2D O2 H2B 111.00 . .
O3 O3 H3B 69(10) 10_557 .
O3 O3 H3C 162(10) 10_557 .
H3B O3 H3C 109(10) . .
O3 O4 H4A 88(10) 10_557 .
O3 O4 H4B 163(10) 10_557 .
H4A O4 H4B 109(10) . .
W1 S1 Cu1 73.24(5) . .
W1 S2 Cu1 74.67(7) . 3_565
W1 S2 Cu1 74.67(7) . .
Cu1 S2 Cu1 113.28(6) 3_565 .
W1 S2 Cu1 74.67(7) . 2_665
Cu1 S2 Cu1 113.28(6) 3_565 2_665
Cu1 S2 Cu1 113.28(6) . 2_665
N3 Cu1 N1 100.97(19) . .
N3 Cu1 S2 110.89(14) . .
N1 Cu1 S2 114.65(14) . .
N3 Cu1 S1 114.92(15) . .
N1 Cu1 S1 113.29(14) . .
S2 Cu1 S1 102.62(8) . .
N3 Cu1 W1 127.99(14) . .
N1 Cu1 W1 131.01(13) . .
S2 Cu1 W1 51.18(7) . .
S1 Cu1 W1 51.44(4) . .
S2 W1 S1 109.46(4) . 3_565
S2 W1 S1 109.46(4) . .
S1 W1 S1 109.48(4) 3_565 .
S2 W1 S1 109.46(4) . 2_665
S1 W1 S1 109.48(4) 3_565 2_665
S1 W1 S1 109.48(4) . 2_665
S2 W1 Cu1 54.150(17) . 3_565
S1 W1 Cu1 55.32(4) 3_565 3_565
S1 W1 Cu1 125.80(4) . 3_565
S1 W1 Cu1 124.71(4) 2_665 3_565
S2 W1 Cu1 54.150(18) . 2_665
S1 W1 Cu1 125.80(4) 3_565 2_665
S1 W1 Cu1 124.71(4) . 2_665
S1 W1 Cu1 55.32(4) 2_665 2_665
Cu1 W1 Cu1 89.17(3) 3_565 2_665
S2 W1 Cu1 54.150(18) . .
S1 W1 Cu1 124.71(4) 3_565 .
S1 W1 Cu1 55.32(4) . .
S1 W1 Cu1 125.80(4) 2_665 .
Cu1 W1 Cu1 89.17(3) 3_565 .
Cu1 W1 Cu1 89.17(3) 2_665 .

loop_
_geom_bond_atom_site_label_1
_geom_bond_atom_site_label_2
_geom_bond_distance
_geom_bond_site_symmetry_2
C1 N1 1.377(8) .
C1 N2 1.394(8) .
C1 H1 0.9300 .
C2 N1 1.359(7) .
C2 C3 1.436(9) .
C2 H2 0.9300 .
C3 N2 1.316(8) .
C3 H3 0.9300 .
C4 C7 1.361(8) .
C4 N2 1.411(8) .
C4 C5 1.422(10) .
C5 C6 1.415(9) .
C5 H5 0.9300 .
C6 C5 1.415(9) 10_557
C6 H6 0.9300 .
C7 C4 1.361(8) 10_557
C7 H7 0.9300 .
C8 N3 1.373(7) .
C8 N4 1.393(8) .
C8 H8 0.9300 .
C9 N3 1.205(8) .
C9 C10 1.462(9) .
C9 H9 0.9300 .
C10 N4 1.345(8) .
C10 H10 0.9300 .
C11 C14 1.361(7) .
C11 C12 1.380(9) .
C11 N4 1.453(8) .
C12 C13 1.384(8) .
C12 H12 0.9300 .
C13 C12 1.384(8) 10_557
C13 H13 0.9300 .
C14 C11 1.361(7) 10_557
C14 H14 0.9300 .
Cu2 Br1 2.3308(16) 3_765
Cu2 Br1 2.3308(16) 9_546
Cu2 Br1 2.3308(16) 2_645
Cu2 Br1 2.3308(16) 7_756
Cu2 Br1 2.3308(16) 8_666
Cu2 Br1 2.3308(16) .
Br1 Br1 2.677(2) 9_546
Br1 Br1 2.677(2) 8_666
N1 Cu1 2.053(5) .
N3 Cu1 1.998(5) .
O1 H1A 0.9(6) .
O1 H1B 0.9(6) .
O2 H2D 0.8(3) .
O2 H2B 0.9(10) .
O3 O3 1.74(2) 10_557
O3 H3B 0.8(2) .
O3 H3C 0.8(2) .
O4 O3 1.733(18) 10_557
O4 H4A 0.9(3) .
O4 H4B 0.8(3) .
S1 W1 2.1953(15) .
S1 Cu1 2.3087(17) .
S2 W1 2.172(3) .
S2 Cu1 2.2594(10) 3_565
S2 Cu1 2.2594(10) .
S2 Cu1 2.2594(10) 2_665
Cu1 W1 2.6883(8) .
W1 S1 2.1953(15) 3_565
W1 S1 2.1953(15) 2_665
W1 Cu1 2.6883(8) 3_565
W1 Cu1 2.6883(8) 2_665
